data_7047822
loop_
_publ_author_name
'Li, Min'
'Wang, Chaopan'
'Chen, Jue'
'Guo, Zhiyong'
'Mou, Zehuai'
'Luo, Yunjie'

_publ_section_title
;
 Controlled iso-specific polymerization of 2-vinylpyridine catalyzed by
 arylamide-ligated rare-earth metal aminobenzyl complexes.
;
_journal_issue 44
_journal_name_full 'Dalton transactions (Cambridge, England : 2003)'
_journal_page_first 15967
_journal_page_last 15976
_journal_paper_doi 10.1039/c8dt03330g
_journal_volume 47
_journal_year 2018
_chemical_formula_sum 'C32 H41 La N4'
_chemical_formula_weight 620.60
_chemical_properties_physical Air-sensitive,Moisture-sensitive,Oxygen-sensitive
_space_group_crystal_system monoclinic
_space_group_IT_number 14
_space_group_name_Hall '-P 2yn'
_space_group_name_H-M_alt 'P 1 21/n 1'
_symmetry_space_group_name_Hall '-P 2yn'
_symmetry_space_group_name_H-M 'P 1 21/n 1'
_atom_sites_solution_hydrogens geom
_audit_creation_method SHELXL-2018/3
_audit_update_record
;
2018-10-16 deposited with the CCDC.
2018-10-18 downloaded from the CCDC.
;
_cell_angle_alpha 90
_cell_angle_beta 90.940(8)
_cell_angle_gamma 90
_cell_formula_units_Z 4
_cell_length_a 11.253(3)
_cell_length_b 15.770(4)
_cell_length_c 16.526(5)
_cell_measurement_reflns_used 5054
_cell_measurement_temperature 293(2)
_cell_measurement_theta_max 24.999
_cell_measurement_theta_min 2.224
_cell_volume 2932.3(14)
_computing_cell_refinement 'Bruker FRAMBO'
_computing_data_collection 'Bruker FRAMBO'
_computing_data_reduction 'Bruker SAINT'
_computing_molecular_graphics 'ortepll (Johnson, 1976)'
_computing_publication_material SHELXL-2018/3
_computing_structure_refinement 'SHELXL-2018/3 (Sheldrick, 2018)'
_computing_structure_solution 'Bruker SHELXTL'
_diffrn_ambient_temperature 293(2)
_diffrn_measured_fraction_theta_full 0.979
_diffrn_measured_fraction_theta_max 0.979
_diffrn_measurement_device_type 'multiwire proportional'
_diffrn_measurement_method 'phi and omega scans'
_diffrn_radiation_type MoK\a
_diffrn_radiation_wavelength 0.71073
_diffrn_reflns_av_R_equivalents 0.1603
_diffrn_reflns_av_unetI/netI 0.0824
_diffrn_reflns_Laue_measured_fraction_full 0.979
_diffrn_reflns_Laue_measured_fraction_max 0.979
_diffrn_reflns_limit_h_max 13
_diffrn_reflns_limit_h_min -13
_diffrn_reflns_limit_k_max 18
_diffrn_reflns_limit_k_min -18
_diffrn_reflns_limit_l_max 19
_diffrn_reflns_limit_l_min -19
_diffrn_reflns_number 41592
_diffrn_reflns_point_group_measured_fraction_full 0.979
_diffrn_reflns_point_group_measured_fraction_max 0.979
_diffrn_reflns_theta_full 24.999
_diffrn_reflns_theta_max 24.999
_diffrn_reflns_theta_min 2.224
_exptl_absorpt_coefficient_mu 1.483
_exptl_absorpt_correction_T_max 0.820
_exptl_absorpt_correction_T_min 0.789
_exptl_absorpt_correction_type multi-scan
_exptl_absorpt_process_details 'SADABS;Bruker, 2000'
_exptl_crystal_colour yellow
_exptl_crystal_density_diffrn 1.406
_exptl_crystal_description cubic
_exptl_crystal_F_000 1272
_exptl_crystal_size_max 0.200
_exptl_crystal_size_mid 0.180
_exptl_crystal_size_min 0.150
_refine_diff_density_max 1.554
_refine_diff_density_min -4.050
_refine_diff_density_rms 0.296
_refine_ls_extinction_method none
_refine_ls_goodness_of_fit_ref 1.005
_refine_ls_hydrogen_treatment constr
_refine_ls_matrix_type full
_refine_ls_number_parameters 340
_refine_ls_number_reflns 5054
_refine_ls_number_restraints 0
_refine_ls_restrained_S_all 1.005
_refine_ls_R_factor_all 0.1247
_refine_ls_R_factor_gt 0.0890
_refine_ls_shift/su_max 0.000
_refine_ls_shift/su_mean 0.000
_refine_ls_structure_factor_coef Fsqd
_refine_ls_weighting_details 'w=1/[\s^2^(Fo^2^)+(0.1814P)^2^] where P=(Fo^2^+2Fc^2^)/3'
_refine_ls_weighting_scheme calc
_refine_ls_wR_factor_gt 0.2052
_refine_ls_wR_factor_ref 0.2416
_reflns_Friedel_coverage 0.000
_reflns_number_gt 3574
_reflns_number_total 5054
_reflns_threshold_expression 'I > 2\s(I)'
_cod_data_source_file c8dt03330g2.cif
_cod_data_source_block shx97
_cod_depositor_comments 'Adding full bibliography for 7047820--7047822.cif.'
_cod_original_cell_volume 2932.4(14)
_cod_database_code 7047822
_shelx_shelxl_version_number 2018/3
_shelx_space_group_comment
;
The symmetry employed for this shelxl refinement is uniquely defined
by the following loop, which should always be used as a source of
symmetry information in preference to the above space-group names.
They are only intended as comments.
;
_shelx_estimated_absorpt_t_min 0.756
_shelx_estimated_absorpt_t_max 0.808

loop_
_space_group_symop_operation_xyz
'x, y, z'
'-x+1/2, y+1/2, -z+1/2'
'-x, -y, -z'
'x-1/2, -y-1/2, z-1/2'

loop_
_atom_site_label
_atom_site_type_symbol
_atom_site_fract_x
_atom_site_fract_y
_atom_site_fract_z
_atom_site_U_iso_or_equiv
_atom_site_adp_type
_atom_site_occupancy
_atom_site_site_symmetry_order
_atom_site_calc_flag
_atom_site_refinement_flags_posn
_atom_site_refinement_flags_adp
C1 C 0.9817(8) 0.6288(7) 0.0150(5) 0.051(3) Uani 1 1 d . .
H1A H 1.032566 0.588165 0.042868 0.061 Uiso 1 1 calc R U
H1B H 0.950265 0.605154 -0.035151 0.061 Uiso 1 1 calc R U
C2 C 1.0362(9) 0.7125(7) 0.0054(5) 0.046(3) Uani 1 1 d . .
C3 C 1.1500(9) 0.7291(9) 0.0381(5) 0.059(3) Uani 1 1 d . .
H3 H 1.193650 0.684669 0.060737 0.071 Uiso 1 1 calc R U
C4 C 1.1985(11) 0.8087(9) 0.0375(7) 0.068(4) Uani 1 1 d . .
H4 H 1.272358 0.817241 0.062297 0.081 Uiso 1 1 calc R U
C5 C 1.1403(11) 0.8784(8) 0.0007(7) 0.069(3) Uani 1 1 d . .
H5 H 1.174942 0.931867 -0.001349 0.082 Uiso 1 1 calc R U
C6 C 1.0266(11) 0.8621(7) -0.0328(6) 0.060(3) Uani 1 1 d . .
H6 H 0.984752 0.905746 -0.058079 0.072 Uiso 1 1 calc R U
C7 C 0.9753(8) 0.7812(7) -0.0286(5) 0.046(2) Uani 1 1 d . .
C8 C 0.8467(10) 0.7152(8) -0.1309(6) 0.063(3) Uani 1 1 d . .
H8A H 0.858275 0.751632 -0.176623 0.094 Uiso 1 1 calc R U
H8B H 0.770129 0.688624 -0.135396 0.094 Uiso 1 1 calc R U
H8C H 0.907457 0.672471 -0.129482 0.094 Uiso 1 1 calc R U
C9 C 0.7783(11) 0.8416(8) -0.0653(7) 0.070(3) Uani 1 1 d . .
H9A H 0.790165 0.878290 -0.019483 0.106 Uiso 1 1 calc R U
H9B H 0.696297 0.824979 -0.068762 0.106 Uiso 1 1 calc R U
H9C H 0.799458 0.871065 -0.113777 0.106 Uiso 1 1 calc R U
C10 C 0.6070(8) 0.7103(7) 0.0441(6) 0.049(2) Uani 1 1 d . .
H10A H 0.574841 0.766894 0.050417 0.059 Uiso 1 1 calc R U
H10B H 0.602936 0.693353 -0.012312 0.059 Uiso 1 1 calc R U
C11 C 0.5520(7) 0.6486(6) 0.0976(5) 0.039(2) Uani 1 1 d . .
C12 C 0.4515(8) 0.6681(7) 0.1443(6) 0.051(2) Uani 1 1 d . .
H12 H 0.414920 0.720606 0.138176 0.061 Uiso 1 1 calc R U
C13 C 0.4074(8) 0.6116(8) 0.1980(6) 0.056(3) Uani 1 1 d . .
H13 H 0.340000 0.625910 0.226828 0.067 Uiso 1 1 calc R U
C14 C 0.4588(9) 0.5349(7) 0.2108(5) 0.052(2) Uani 1 1 d . .
H14 H 0.427602 0.497472 0.248413 0.062 Uiso 1 1 calc R U
C15 C 0.5574(8) 0.5131(6) 0.1678(5) 0.044(2) Uani 1 1 d . .
H15 H 0.593698 0.461014 0.177154 0.053 Uiso 1 1 calc R U
C16 C 0.6035(7) 0.5673(6) 0.1109(4) 0.0349(19) Uani 1 1 d . .
C17 C 0.7775(8) 0.4763(7) 0.0988(6) 0.054(3) Uani 1 1 d . .
H17A H 0.798577 0.488626 0.154044 0.082 Uiso 1 1 calc R U
H17B H 0.848437 0.469210 0.067982 0.082 Uiso 1 1 calc R U
H17C H 0.731406 0.425158 0.096384 0.082 Uiso 1 1 calc R U
C18 C 0.6766(8) 0.5240(7) -0.0197(5) 0.052(3) Uani 1 1 d . .
H18A H 0.633052 0.471591 -0.020668 0.078 Uiso 1 1 calc R U
H18B H 0.747921 0.517680 -0.050172 0.078 Uiso 1 1 calc R U
H18C H 0.628469 0.568107 -0.043209 0.078 Uiso 1 1 calc R U
C19 C 0.9279(8) 0.8131(5) 0.2313(6) 0.040(2) Uani 1 1 d . .
C20 C 0.9063(9) 0.8637(7) 0.1655(6) 0.057(3) Uani 1 1 d . .
H20 H 0.963616 0.883545 0.130368 0.069 Uiso 1 1 calc R U
C21 C 0.7845(9) 0.8809(7) 0.1593(5) 0.053(2) Uani 1 1 d . .
H21 H 0.747115 0.914801 0.120517 0.063 Uiso 1 1 calc R U
C22 C 0.7305(8) 0.8386(7) 0.2211(6) 0.047(2) Uani 1 1 d . .
C23 C 1.0430(8) 0.7852(8) 0.2680(7) 0.065(3) Uani 1 1 d . .
H23A H 1.106807 0.801219 0.233237 0.098 Uiso 1 1 calc R U
H23B H 1.042612 0.724721 0.274463 0.098 Uiso 1 1 calc R U
H23C H 1.054023 0.811693 0.319866 0.098 Uiso 1 1 calc R U
C24 C 0.6038(9) 0.8369(8) 0.2443(7) 0.064(3) Uani 1 1 d . .
H24A H 0.563411 0.792443 0.215271 0.096 Uiso 1 1 calc R U
H24B H 0.567473 0.890386 0.231292 0.096 Uiso 1 1 calc R U
H24C H 0.598419 0.826786 0.301431 0.096 Uiso 1 1 calc R U
C25 C 0.7940(9) 0.7347(7) 0.3303(5) 0.046(2) Uani 1 1 d . .
H25A H 0.729367 0.754336 0.363587 0.055 Uiso 1 1 calc R U
H25B H 0.864146 0.727851 0.364543 0.055 Uiso 1 1 calc R U
C26 C 0.7618(8) 0.6523(7) 0.2917(5) 0.047(2) Uani 1 1 d . .
H26A H 0.749103 0.610513 0.333779 0.056 Uiso 1 1 calc R U
H26B H 0.687570 0.659021 0.261757 0.056 Uiso 1 1 calc R U
C27 C 0.9426(7) 0.5776(6) 0.2709(4) 0.042(2) Uani 1 1 d . .
C28 C 0.9604(9) 0.5584(7) 0.3540(5) 0.055(3) Uani 1 1 d . .
H28 H 0.905651 0.577884 0.391257 0.066 Uiso 1 1 calc R U
C29 C 1.0573(11) 0.5112(8) 0.3814(6) 0.069(3) Uani 1 1 d . .
H29 H 1.065705 0.499975 0.436435 0.082 Uiso 1 1 calc R U
C30 C 1.1412(9) 0.4808(8) 0.3291(6) 0.067(3) Uani 1 1 d . .
H30 H 1.204226 0.447638 0.347753 0.081 Uiso 1 1 calc R U
C31 C 1.1291(8) 0.5006(7) 0.2495(6) 0.054(2) Uani 1 1 d . .
H31 H 1.187199 0.482995 0.213889 0.064 Uiso 1 1 calc R U
C32 C 1.0328(8) 0.5464(6) 0.2197(5) 0.045(2) Uani 1 1 d . .
H32 H 1.027040 0.556960 0.164412 0.055 Uiso 1 1 calc R U
La1 La 0.81931(4) 0.69477(3) 0.10678(2) 0.0319(3) Uani 1 1 d . .
N1 N 0.8532(7) 0.7658(6) -0.0557(4) 0.050(2) Uani 1 1 d . .
N2 N 0.7077(5) 0.5463(5) 0.0651(3) 0.0365(17) Uani 1 1 d . .
N3 N 0.8176(8) 0.7973(5) 0.2658(5) 0.044(2) Uani 1 1 d . .
N4 N 0.8507(6) 0.6209(5) 0.2377(4) 0.0380(17) Uani 1 1 d . .

loop_
_atom_site_aniso_label
_atom_site_aniso_U_11
_atom_site_aniso_U_22
_atom_site_aniso_U_33
_atom_site_aniso_U_23
_atom_site_aniso_U_13
_atom_site_aniso_U_12
C1 0.040(5) 0.070(8) 0.042(5) 0.006(5) 0.011(4) 0.009(5)
C2 0.046(6) 0.069(7) 0.023(4) 0.002(4) 0.000(4) 0.016(5)
C3 0.040(5) 0.093(9) 0.045(5) 0.004(6) -0.010(4) 0.006(6)
C4 0.052(7) 0.091(11) 0.061(7) -0.013(6) 0.000(5) -0.011(7)
C5 0.068(7) 0.066(9) 0.072(7) -0.012(6) 0.013(6) -0.026(7)
C6 0.078(8) 0.047(7) 0.056(6) 0.013(5) 0.015(5) 0.008(6)
C7 0.042(5) 0.062(7) 0.033(4) -0.001(4) 0.002(4) 0.001(5)
C8 0.050(6) 0.099(10) 0.039(5) 0.009(5) -0.006(4) -0.002(6)
C9 0.072(8) 0.070(8) 0.069(7) 0.035(6) 0.007(6) 0.029(7)
C10 0.035(5) 0.052(7) 0.059(6) 0.007(5) -0.012(4) 0.013(5)
C11 0.026(4) 0.044(6) 0.045(4) 0.002(4) -0.011(3) 0.000(4)
C12 0.035(5) 0.040(6) 0.077(7) -0.008(5) -0.007(5) 0.007(5)
C13 0.035(5) 0.080(9) 0.054(5) -0.017(5) 0.008(4) -0.006(5)
C14 0.053(6) 0.051(7) 0.051(5) 0.000(5) 0.010(4) -0.001(5)
C15 0.051(5) 0.041(6) 0.041(4) 0.004(4) -0.002(4) 0.002(4)
C16 0.029(4) 0.043(6) 0.033(4) -0.008(4) -0.005(3) -0.001(4)
C17 0.034(5) 0.065(8) 0.063(6) -0.019(5) -0.006(4) 0.007(5)
C18 0.049(5) 0.067(8) 0.039(4) -0.016(4) -0.003(4) -0.004(5)
C19 0.041(5) 0.031(5) 0.049(5) -0.010(4) -0.008(4) 0.000(4)
C20 0.055(6) 0.066(8) 0.051(5) -0.019(5) 0.009(4) -0.014(6)
C21 0.057(6) 0.054(7) 0.047(5) -0.001(5) -0.002(4) 0.002(5)
C22 0.040(5) 0.045(6) 0.054(5) -0.019(5) -0.009(4) 0.008(5)
C23 0.032(5) 0.088(9) 0.075(7) -0.030(6) -0.006(5) -0.004(5)
C24 0.035(5) 0.063(8) 0.093(8) -0.027(7) 0.005(5) 0.005(5)
C25 0.045(5) 0.054(7) 0.039(4) -0.004(4) 0.002(4) -0.003(5)
C26 0.047(5) 0.056(7) 0.037(4) 0.000(4) -0.001(4) 0.004(5)
C27 0.040(5) 0.052(6) 0.032(4) 0.001(4) -0.010(3) -0.009(4)
C28 0.058(6) 0.073(8) 0.035(4) 0.014(5) -0.007(4) 0.000(6)
C29 0.079(8) 0.075(9) 0.051(6) 0.013(6) -0.027(5) -0.007(7)
C30 0.045(6) 0.087(10) 0.069(7) 0.013(6) -0.027(5) 0.010(6)
C31 0.042(5) 0.050(7) 0.068(6) -0.001(5) -0.008(4) 0.003(5)
C32 0.041(5) 0.052(6) 0.043(4) 0.009(4) -0.005(4) 0.001(5)
La1 0.0282(4) 0.0378(4) 0.0294(3) -0.00229(17) -0.0043(2) 0.00543(19)
N1 0.040(4) 0.065(6) 0.044(4) 0.020(4) -0.002(3) 0.007(4)
N2 0.031(3) 0.046(5) 0.032(3) -0.008(3) -0.002(3) 0.004(3)
N3 0.042(5) 0.047(6) 0.042(4) -0.008(3) -0.003(3) 0.003(4)
N4 0.040(4) 0.042(5) 0.032(3) 0.000(3) -0.001(3) 0.005(3)

loop_
_atom_type_symbol
_atom_type_description
_atom_type_scat_dispersion_real
_atom_type_scat_dispersion_imag
_atom_type_scat_source
C C 0.0033 0.0016 'International Tables Vol C Tables 4.2.6.8 and 6.1.1.4'
H H 0.0000 0.0000 'International Tables Vol C Tables 4.2.6.8 and 6.1.1.4'
La La -0.2871 2.4523 'International Tables Vol C Tables 4.2.6.8 and 6.1.1.4'
N N 0.0061 0.0033 'International Tables Vol C Tables 4.2.6.8 and 6.1.1.4'

loop_
_geom_angle_atom_site_label_1
_geom_angle_atom_site_label_2
_geom_angle_atom_site_label_3
_geom_angle
C2 C1 La1 90.1(6)
C2 C1 H1A 113.6
La1 C1 H1A 113.6
C2 C1 H1B 113.6
La1 C1 H1B 113.6
H1A C1 H1B 110.9
C7 C2 C3 116.6(11)
C7 C2 C1 122.6(9)
C3 C2 C1 120.4(10)
C7 C2 La1 84.2(6)
C3 C2 La1 123.2(6)
C1 C2 La1 60.6(5)
C4 C3 C2 121.9(11)
C4 C3 H3 119.1
C2 C3 H3 119.1
C3 C4 C5 122.3(11)
C3 C4 H4 118.8
C5 C4 H4 118.8
C6 C5 C4 116.0(11)
C6 C5 H5 122.0
C4 C5 H5 122.0
C7 C6 C5 121.2(11)
C7 C6 H6 119.4
C5 C6 H6 119.4
C2 C7 C6 121.8(9)
C2 C7 N1 116.7(9)
C6 C7 N1 121.5(10)
N1 C8 H8A 109.5
N1 C8 H8B 109.5
H8A C8 H8B 109.5
N1 C8 H8C 109.5
H8A C8 H8C 109.5
H8B C8 H8C 109.5
N1 C9 H9A 109.5
N1 C9 H9B 109.5
H9A C9 H9B 109.5
N1 C9 H9C 109.5
H9A C9 H9C 109.5
H9B C9 H9C 109.5
C11 C10 La1 95.3(5)
C11 C10 H10A 112.7
La1 C10 H10A 112.7
C11 C10 H10B 112.7
La1 C10 H10B 112.7
H10A C10 H10B 110.2
C12 C11 C16 116.1(8)
C12 C11 C10 122.5(9)
C16 C11 C10 121.2(8)
C12 C11 La1 135.0(6)
C16 C11 La1 79.1(4)
C10 C11 La1 56.7(4)
C13 C12 C11 121.3(10)
C13 C12 H12 119.4
C11 C12 H12 119.4
C14 C13 C12 121.9(9)
C14 C13 H13 119.1
C12 C13 H13 119.1
C13 C14 C15 119.3(9)
C13 C14 H14 120.4
C15 C14 H14 120.4
C14 C15 C16 121.1(9)
C14 C15 H15 119.5
C16 C15 H15 119.5
C15 C16 C11 120.4(8)
C15 C16 N2 122.3(8)
C11 C16 N2 117.2(7)
N2 C17 H17A 109.5
N2 C17 H17B 109.5
H17A C17 H17B 109.5
N2 C17 H17C 109.5
H17A C17 H17C 109.5
H17B C17 H17C 109.5
N2 C18 H18A 109.5
N2 C18 H18B 109.5
H18A C18 H18B 109.5
N2 C18 H18C 109.5
H18A C18 H18C 109.5
H18B C18 H18C 109.5
C20 C19 N3 106.3(8)
C20 C19 C23 129.7(10)
N3 C19 C23 123.7(9)
C20 C19 La1 75.8(5)
N3 C19 La1 79.4(5)
C23 C19 La1 115.7(6)
C19 C20 C21 109.4(9)
C19 C20 La1 78.0(6)
C21 C20 La1 80.5(6)
C19 C20 H20 125.3
C21 C20 H20 125.3
La1 C20 H20 108.9
C22 C21 C20 107.2(9)
C22 C21 La1 78.9(6)
C20 C21 La1 73.0(6)
C22 C21 H21 126.4
C20 C21 H21 126.4
La1 C21 H21 114.2
C21 C22 N3 108.0(8)
C21 C22 C24 129.9(10)
N3 C22 C24 122.0(10)
C21 C22 La1 75.7(6)
N3 C22 La1 75.5(5)
C24 C22 La1 117.4(7)
C19 C23 H23A 109.5
C19 C23 H23B 109.5
H23A C23 H23B 109.5
C19 C23 H23C 109.5
H23A C23 H23C 109.5
H23B C23 H23C 109.5
C22 C24 H24A 109.5
C22 C24 H24B 109.5
H24A C24 H24B 109.5
C22 C24 H24C 109.5
H24A C24 H24C 109.5
H24B C24 H24C 109.5
N3 C25 C26 108.6(7)
N3 C25 H25A 110.0
C26 C25 H25A 110.0
N3 C25 H25B 110.0
C26 C25 H25B 110.0
H25A C25 H25B 108.3
N4 C26 C25 113.5(8)
N4 C26 H26A 108.9
C25 C26 H26A 108.9
N4 C26 H26B 108.9
C25 C26 H26B 108.9
H26A C26 H26B 107.7
N4 C27 C28 126.7(8)
N4 C27 C32 119.0(7)
C28 C27 C32 114.4(8)
C29 C28 C27 121.8(10)
C29 C28 H28 119.1
C27 C28 H28 119.1
C30 C29 C28 121.6(9)
C30 C29 H29 119.2
C28 C29 H29 119.2
C31 C30 C29 118.0(9)
C31 C30 H30 121.0
C29 C30 H30 121.0
C30 C31 C32 122.0(10)
C30 C31 H31 119.0
C32 C31 H31 119.0
C31 C32 C27 122.1(8)
C31 C32 H32 119.0
C27 C32 H32 119.0
N4 La1 C10 120.6(3)
N4 La1 C1 103.2(3)
C10 La1 C1 117.0(3)
N4 La1 N2 82.9(2)
C10 La1 N2 64.3(3)
C1 La1 N2 80.5(3)
N4 La1 N1 163.3(2)
C10 La1 N1 74.5(3)
C1 La1 N1 61.2(3)
N2 La1 N1 99.3(2)
N4 La1 C20 95.4(3)
C10 La1 C20 109.8(3)
C1 La1 C20 108.4(3)
N2 La1 C20 171.1(2)
N1 La1 C20 84.9(3)
N4 La1 C2 115.2(2)
C10 La1 C2 121.4(3)
C1 La1 C2 29.3(3)
N2 La1 C2 108.2(2)
N1 La1 C2 48.3(2)
C20 La1 C2 80.4(3)
N4 La1 C19 69.2(2)
C10 La1 C19 124.9(3)
C1 La1 C19 111.3(3)
N2 La1 C19 151.4(2)
N1 La1 C19 109.3(3)
C20 La1 C19 26.3(3)
C2 La1 C19 90.0(3)
N4 La1 C21 102.6(2)
C10 La1 C21 84.4(3)
C1 La1 C21 129.5(3)
N2 La1 C21 145.4(2)
N1 La1 C21 85.1(3)
C20 La1 C21 26.5(3)
C2 La1 C21 100.2(3)
C19 La1 C21 43.4(2)
N4 La1 C11 93.2(2)
C10 La1 C11 28.0(3)
C1 La1 C11 124.5(3)
N2 La1 C11 49.1(2)
N1 La1 C11 100.7(2)
C20 La1 C11 122.5(3)
C2 La1 C11 142.6(2)
C19 La1 C11 124.1(2)
C21 La1 C11 96.3(3)
N4 La1 C22 81.7(3)
C10 La1 C22 82.6(3)
C1 La1 C22 150.9(3)
N2 La1 C22 128.5(2)
N1 La1 C22 108.8(3)
C20 La1 C22 42.6(3)
C2 La1 C22 122.8(3)
C19 La1 C22 43.1(2)
C21 La1 C22 25.5(3)
C11 La1 C22 83.1(2)
C7 N1 C9 115.7(10)
C7 N1 C8 112.5(8)
C9 N1 C8 109.2(8)
C7 N1 La1 85.3(5)
C9 N1 La1 109.0(5)
C8 N1 La1 123.8(7)
C16 N2 C17 114.2(7)
C16 N2 C18 111.6(6)
C17 N2 C18 107.4(7)
C16 N2 La1 92.6(5)
C17 N2 La1 108.0(5)
C18 N2 La1 122.8(6)
C22 N3 C19 109.0(8)
C22 N3 C25 124.5(9)
C19 N3 C25 125.7(8)
C27 N4 C26 117.3(7)
C27 N4 La1 133.7(5)
C26 N4 La1 106.8(5)

loop_
_geom_bond_atom_site_label_1
_geom_bond_atom_site_label_2
_geom_bond_distance
C1 C2 1.465(15)
C1 La1 2.610(8)
C1 H1A 0.9700
C1 H1B 0.9700
C2 C7 1.396(14)
C2 C3 1.406(14)
C2 La1 2.996(10)
C3 C4 1.370(16)
C3 H3 0.9300
C4 C5 1.412(18)
C4 H4 0.9300
C5 C6 1.410(16)
C5 H5 0.9300
C6 C7 1.402(15)
C6 H6 0.9300
C7 N1 1.458(12)
C8 N1 1.477(13)
C8 H8A 0.9600
C8 H8B 0.9600
C8 H8C 0.9600
C9 N1 1.470(14)
C9 H9A 0.9600
C9 H9B 0.9600
C9 H9C 0.9600
C10 C11 1.460(13)
C10 La1 2.600(8)
C10 H10A 0.9700
C10 H10B 0.9700
C11 C12 1.413(13)
C11 C16 1.423(12)
C11 La1 3.097(8)
C12 C13 1.356(14)
C12 H12 0.9300
C13 C14 1.356(15)
C13 H13 0.9300
C14 C15 1.371(13)
C14 H14 0.9300
C15 C16 1.377(12)
C15 H15 0.9300
C16 N2 1.445(10)
C17 N2 1.459(12)
C17 H17A 0.9600
C17 H17B 0.9600
C17 H17C 0.9600
C18 N2 1.481(9)
C18 H18A 0.9600
C18 H18B 0.9600
C18 H18C 0.9600
C19 C20 1.367(14)
C19 N3 1.397(13)
C19 C23 1.488(13)
C19 La1 3.022(8)
C20 C21 1.399(14)
C20 La1 2.994(10)
C20 H20 0.9300
C21 C22 1.370(14)
C21 La1 3.089(11)
C21 H21 0.9300
C22 N3 1.381(12)
C22 C24 1.483(14)
C22 La1 3.127(9)
C23 H23A 0.9600
C23 H23B 0.9600
C23 H23C 0.9600
C24 H24A 0.9600
C24 H24B 0.9600
C24 H24C 0.9600
C25 N3 1.479(13)
C25 C26 1.491(15)
C25 H25A 0.9700
C25 H25B 0.9700
C26 N4 1.439(11)
C26 H26A 0.9700
C26 H26B 0.9700
C27 N4 1.348(11)
C27 C28 1.418(11)
C27 C32 1.420(13)
C28 C29 1.389(15)
C28 H28 0.9300
C29 C30 1.377(16)
C29 H29 0.9300
C30 C31 1.356(14)
C30 H30 0.9300
C31 C32 1.386(13)
C31 H31 0.9300
C32 H32 0.9300
La1 N4 2.478(6)
La1 N2 2.739(7)
La1 N1 2.940(7)

loop_
_geom_hbond_atom_site_label_D
_geom_hbond_atom_site_label_H
_geom_hbond_atom_site_label_A
_geom_hbond_distance_DH
_geom_hbond_distance_HA
_geom_hbond_distance_DA
_geom_hbond_angle_DHA
_geom_hbond_publ_flag
C17 H17A N4 0.96 2.57 3.330(12) 136.7 yes
C17 H17A N4 0.96 2.57 3.330(12) 136.7 yes
C17 H17A N4 0.96 2.57 3.330(12) 136.7 yes
C17 H17A N4 0.96 2.57 3.330(12) 136.7 yes
C17 H17A N4 0.96 2.57 3.330(12) 136.7 yes
C17 H17A N4 0.96 2.57 3.330(12) 136.7 yes
C17 H17A N4 0.96 2.57 3.330(12) 136.7 yes
C17 H17A N4 0.96 2.57 3.330(12) 136.7 yes
C17 H17A N4 0.96 2.57 3.330(12) 136.7 yes
C17 H17A N4 0.96 2.57 3.330(12) 136.7 yes
C17 H17A N4 0.96 2.57 3.330(12) 136.7 yes
C17 H17A N4 0.96 2.57 3.330(12) 136.7 yes
C17 H17A N4 0.96 2.57 3.330(12) 136.7 yes
C17 H17A N4 0.96 2.57 3.330(12) 136.7 yes
C17 H17A N4 0.96 2.57 3.330(12) 136.7 yes
C17 H17A N4 0.96 2.57 3.330(12) 136.7 yes
C17 H17A N4 0.96 2.57 3.330(12) 136.7 yes
C17 H17A N4 0.96 2.57 3.330(12) 136.7 yes
C17 H17A N4 0.96 2.57 3.330(12) 136.7 yes
C17 H17A N4 0.96 2.57 3.330(12) 136.7 yes
C17 H17A N4 0.96 2.57 3.330(12) 136.7 yes
C17 H17A N4 0.96 2.57 3.330(12) 136.7 yes
C17 H17A N4 0.96 2.57 3.330(12) 136.7 yes
